data_4079317
loop_
_publ_author_name
'Kulangara, Shaneesh Vadake'
'Mason, Chris'
'Juba, Michael'
'Yang, Yun'
'Thapa, Indira'
'Gambarotta, Sandro'
'Korobkov, Ilia'
'Duchateau, Rob'

_publ_section_title
;
 Synthesis and Catalytic Oligomerization Activity of Chromium Catalysts of
 Ligand Systems with Switchable Connectivity
;
_journal_issue 17
_journal_name_full Organometallics
_journal_page_first 6438
_journal_paper_doi 10.1021/om300673u
_journal_volume 31
_journal_year 2012
_chemical_formula_sum 'C51 H64 Cl2 Cr N O5 P2'
_chemical_formula_weight 955.87
_chemical_name_systematic
; 
 ? 
;
_space_group_IT_number 2
_symmetry_cell_setting triclinic
_symmetry_space_group_name_Hall '-P 1'
_symmetry_space_group_name_H-M 'P -1'
_atom_sites_solution_hydrogens geom
_atom_sites_solution_primary direct
_atom_sites_solution_secondary difmap
_audit_creation_method SHELXL-97
_cell_angle_alpha 101.532(4)
_cell_angle_beta 101.101(4)
_cell_angle_gamma 110.256(4)
_cell_formula_units_Z 2
_cell_length_a 12.174(3)
_cell_length_b 12.264(3)
_cell_length_c 18.999(5)
_cell_measurement_reflns_used 3009
_cell_measurement_temperature 203(2)
_cell_measurement_theta_max 23.22
_cell_measurement_theta_min 2.28
_cell_volume 2499.5(11)
_computing_cell_refinement 'APEX II, Bruker (2009)'
_computing_data_collection 'APEX II, Bruker (2009)'
_computing_data_reduction 'XPREP, Bruker (2009)'
_computing_molecular_graphics 'SHELXTL, Bruker (2004)'
_computing_publication_material 'SHELXTL, Bruker (2004)'
_computing_structure_refinement 'SHELXL-97 (Sheldrick, 2008)'
_computing_structure_solution 'SHELXS-97 (Sheldrick, 2008)'
_diffrn_ambient_temperature 203(2)
_diffrn_measured_fraction_theta_full 0.983
_diffrn_measured_fraction_theta_max 0.983
_diffrn_measurement_device_type 'Bruker SMART 1K CCD'
_diffrn_measurement_method '\f and \w scans'
_diffrn_radiation_monochromator graphite
_diffrn_radiation_source 'fine-focus sealed tube'
_diffrn_radiation_type MoK\a
_diffrn_radiation_wavelength 0.71073
_diffrn_reflns_av_R_equivalents 0.1236
_diffrn_reflns_av_sigmaI/netI 0.1896
_diffrn_reflns_limit_h_max 12
_diffrn_reflns_limit_h_min -12
_diffrn_reflns_limit_k_max 12
_diffrn_reflns_limit_k_min -12
_diffrn_reflns_limit_l_max 19
_diffrn_reflns_limit_l_min -19
_diffrn_reflns_number 14448
_diffrn_reflns_theta_full 21.97
_diffrn_reflns_theta_max 21.97
_diffrn_reflns_theta_min 1.85
_exptl_absorpt_coefficient_mu 0.445
_exptl_absorpt_correction_T_max 0.9738
_exptl_absorpt_correction_T_min 0.9485
_exptl_absorpt_correction_type multi-scan
_exptl_absorpt_process_details 'SADABS, Bruker (2003)'
_exptl_crystal_colour green
_exptl_crystal_density_diffrn 1.270
_exptl_crystal_density_meas ?
_exptl_crystal_density_method 'not measured'
_exptl_crystal_description block
_exptl_crystal_F_000 1010
_exptl_crystal_size_max 0.12
_exptl_crystal_size_mid 0.08
_exptl_crystal_size_min 0.06
_refine_diff_density_max 0.454
_refine_diff_density_min -0.353
_refine_diff_density_rms 0.084
_refine_ls_extinction_method none
_refine_ls_goodness_of_fit_ref 1.027
_refine_ls_hydrogen_treatment constr
_refine_ls_matrix_type full
_refine_ls_number_parameters 559
_refine_ls_number_reflns 6011
_refine_ls_number_restraints 359
_refine_ls_restrained_S_all 1.006
_refine_ls_R_factor_all 0.1736
_refine_ls_R_factor_gt 0.0796
_refine_ls_shift/su_max 0.001
_refine_ls_shift/su_mean 0.000
_refine_ls_structure_factor_coef Fsqd
_refine_ls_weighting_details 'calc w=1/[\s^2^(Fo^2^)+(0.0725P)^2^]'
_refine_ls_weighting_scheme calc
_refine_ls_wR_factor_gt 0.1605
_refine_ls_wR_factor_ref 0.1944
_reflns_number_gt 2988
_reflns_number_total 6011
_reflns_threshold_expression >2sigma(I)
_cod_data_source_file om300673u_si_002.cif
_cod_data_source_block sg3817
_cod_depositor_comments
;
The following automatic conversions were performed:

'_symmetry_cell_setting' value 'Triclinic' changed to 'triclinic'
according to /home/saulius/struct/CIF-dictionaries/cif_core.dic
dictionary named 'cif_core.dic' version 2.4.2 from 2011-04-26.

Automatic conversion script
Id: cif_fix_values 1891 2012-01-12 08:04:46Z andrius 

The following automatic conversions were performed:

'_exptl_crystal_density_meas' value 'n/a' was changed to '?' - the
value is perceived as not measured.

Automatic conversion script
Id: cif_fix_values 3008 2015-01-20 13:52:24Z robertas 
;
_cod_original_cell_volume 2499.7(11)
_cod_original_sg_symbol_H-M P-1
_cod_database_code 4079317

loop_
_symmetry_equiv_pos_as_xyz
'x, y, z'
'-x, -y, -z'

loop_
_atom_site_label
_atom_site_type_symbol
_atom_site_fract_x
_atom_site_fract_y
_atom_site_fract_z
_atom_site_U_iso_or_equiv
_atom_site_adp_type
_atom_site_occupancy
_atom_site_symmetry_multiplicity
_atom_site_calc_flag
_atom_site_refinement_flags
Cr1 Cr 0.55692(12) 0.43998(13) 0.29781(8) 0.0306(4) Uani 1 1 d .
Cl1 Cl 0.4998(2) 0.4975(2) 0.19493(12) 0.0436(7) Uani 1 1 d .
Cl2 Cl 0.4490(2) 0.5206(2) 0.36445(12) 0.0397(7) Uani 1 1 d .
P1 P 0.7382(2) 0.6306(2) 0.34884(13) 0.0296(6) Uani 1 1 d .
P2 P 0.8234(2) 0.5351(2) 0.21805(13) 0.0279(6) Uani 1 1 d .
N1 N 0.7298(6) 0.2965(6) 0.1582(4) 0.0286(18) Uani 1 1 d .
O1 O 0.6472(5) 0.3605(5) 0.2506(3) 0.0341(15) Uani 1 1 d .
O2 O 0.4061(5) 0.2735(5) 0.2597(3) 0.0461(17) Uani 1 1 d .
O3 O 0.6118(5) 0.3778(5) 0.3859(3) 0.0332(15) Uani 1 1 d .
O4 O 0.166(2) 0.848(2) 0.3553(17) 0.374(17) Uani 1 1 d .
O5 O 0.891(2) 0.122(2) 1.0429(11) 0.336(13) Uani 1 1 d .
C1 C 0.8492(8) 0.6271(7) 0.3043(5) 0.034(2) Uani 1 1 d .
H1A H 0.9312 0.6813 0.3304 0.040 Uiso 1 1 calc R
C2 C 0.7187(7) 0.3776(8) 0.2074(5) 0.029(2) Uani 1 1 d .
C3 C 0.8078(8) 0.6558(7) 0.4489(4) 0.028(2) Uani 1 1 d U
C4 C 0.9151(8) 0.6446(8) 0.4742(5) 0.037(2) Uani 1 1 d U
H4A H 0.9573 0.6257 0.4396 0.044 Uiso 1 1 calc R
C5 C 0.9633(8) 0.6605(8) 0.5497(5) 0.047(3) Uani 1 1 d U
H5A H 1.0390 0.6544 0.5668 0.057 Uiso 1 1 calc R
C6 C 0.9003(8) 0.6853(8) 0.6000(5) 0.045(2) Uani 1 1 d U
H6A H 0.9321 0.6962 0.6518 0.054 Uiso 1 1 calc R
C7 C 0.7914(9) 0.6937(8) 0.5740(5) 0.047(3) Uani 1 1 d U
H7A H 0.7481 0.7103 0.6084 0.056 Uiso 1 1 calc R
C8 C 0.7432(8) 0.6790(8) 0.4996(5) 0.040(2) Uani 1 1 d U
H8A H 0.6671 0.6844 0.4827 0.048 Uiso 1 1 calc R
C9 C 0.7242(9) 0.7765(8) 0.3552(5) 0.040(2) Uani 1 1 d U
C10 C 0.6146(10) 0.7861(9) 0.3311(5) 0.055(3) Uani 1 1 d U
H10A H 0.5402 0.7162 0.3097 0.066 Uiso 1 1 calc R
C11 C 0.6175(14) 0.9051(13) 0.3394(7) 0.086(4) Uani 1 1 d U
H11A H 0.5431 0.9140 0.3231 0.103 Uiso 1 1 calc R
C12 C 0.7205(16) 1.0042(12) 0.3691(7) 0.092(4) Uani 1 1 d U
H12A H 0.7190 1.0821 0.3732 0.110 Uiso 1 1 calc R
C13 C 0.8267(14) 0.9942(11) 0.3934(7) 0.092(4) Uani 1 1 d U
H13 H 0.9005 1.0648 0.4152 0.111 Uiso 1 1 calc R
C14 C 0.8275(10) 0.8796(9) 0.3862(6) 0.060(3) Uani 1 1 d U
H14A H 0.9029 0.8732 0.4037 0.072 Uiso 1 1 calc R
C15 C 0.7638(7) 0.5749(7) 0.1368(5) 0.029(2) Uani 1 1 d U
C16 C 0.7659(9) 0.6894(8) 0.1453(5) 0.047(3) Uani 1 1 d U
H16A H 0.7976 0.7451 0.1941 0.057 Uiso 1 1 calc R
C17 C 0.7239(10) 0.7269(10) 0.0858(6) 0.062(3) Uani 1 1 d U
H17A H 0.7255 0.8064 0.0933 0.074 Uiso 1 1 calc R
C18 C 0.6793(9) 0.6451(9) 0.0146(6) 0.056(3) Uani 1 1 d U
H18A H 0.6500 0.6688 -0.0273 0.068 Uiso 1 1 calc R
C19 C 0.6772(9) 0.5312(9) 0.0043(5) 0.050(3) Uani 1 1 d U
H19A H 0.6467 0.4758 -0.0445 0.060 Uiso 1 1 calc R
C20 C 0.7196(8) 0.4969(8) 0.0653(5) 0.041(2) Uani 1 1 d U
H20A H 0.7183 0.4175 0.0577 0.050 Uiso 1 1 calc R
C21 C 0.9692(7) 0.5346(7) 0.2112(5) 0.032(2) Uani 1 1 d U
C22 C 1.0214(8) 0.5676(8) 0.1568(5) 0.046(3) Uani 1 1 d U
H22A H 0.9772 0.5871 0.1178 0.055 Uiso 1 1 calc R
C23 C 1.1393(9) 0.5733(10) 0.1576(7) 0.069(3) Uani 1 1 d U
H23A H 1.1742 0.5963 0.1195 0.083 Uiso 1 1 calc R
C24 C 1.2018(9) 0.5460(9) 0.2128(7) 0.056(3) Uani 1 1 d U
H24A H 1.2810 0.5495 0.2129 0.067 Uiso 1 1 calc R
C25 C 1.1539(8) 0.5129(8) 0.2695(6) 0.051(3) Uani 1 1 d U
H25A H 1.1993 0.4942 0.3084 0.061 Uiso 1 1 calc R
C26 C 1.0373(8) 0.5079(8) 0.2680(5) 0.041(2) Uani 1 1 d U
H26A H 1.0034 0.4858 0.3066 0.050 Uiso 1 1 calc R
C27 C 0.6578(8) 0.1717(8) 0.1501(5) 0.034(2) Uani 1 1 d U
C28 C 0.7119(8) 0.1062(8) 0.1870(5) 0.035(2) Uani 1 1 d U
C29 C 0.6421(8) -0.0152(8) 0.1763(5) 0.042(2) Uani 1 1 d U
H29A H 0.6779 -0.0598 0.2013 0.050 Uiso 1 1 calc R
C30 C 0.5244(9) -0.0741(8) 0.1316(5) 0.043(2) Uani 1 1 d U
C31 C 0.4746(8) -0.0077(8) 0.0957(5) 0.041(2) Uani 1 1 d U
H31A H 0.3932 -0.0475 0.0638 0.049 Uiso 1 1 calc R
C32 C 0.5370(8) 0.1130(8) 0.1037(5) 0.038(2) Uani 1 1 d U
C33 C 0.8395(8) 0.1690(8) 0.2364(5) 0.048(3) Uani 1 1 d U
H33A H 0.8728 0.2537 0.2356 0.072 Uiso 1 1 calc R
H33B H 0.8895 0.1281 0.2184 0.072 Uiso 1 1 calc R
H33C H 0.8405 0.1664 0.2877 0.072 Uiso 1 1 calc R
C34 C 0.4506(9) -0.2087(8) 0.1227(6) 0.063(3) Uani 1 1 d U
H34A H 0.5014 -0.2397 0.1525 0.094 Uiso 1 1 calc R
H34B H 0.4250 -0.2553 0.0698 0.094 Uiso 1 1 calc R
H34C H 0.3783 -0.2169 0.1402 0.094 Uiso 1 1 calc R
C35 C 0.4796(8) 0.1858(8) 0.0663(5) 0.050(3) Uani 1 1 d U
H35A H 0.3957 0.1329 0.0361 0.075 Uiso 1 1 calc R
H35B H 0.5271 0.2198 0.0339 0.075 Uiso 1 1 calc R
H35C H 0.4788 0.2520 0.1047 0.075 Uiso 1 1 calc R
C36 C 0.4108(9) 0.1558(8) 0.2553(6) 0.056(3) Uani 1 1 d U
H36A H 0.4268 0.1440 0.3058 0.067 Uiso 1 1 calc R
H36B H 0.4762 0.1484 0.2332 0.067 Uiso 1 1 calc R
C37 C 0.2882(9) 0.0643(10) 0.2063(7) 0.081(4) Uani 1 1 d U
H37A H 0.2896 0.0405 0.1536 0.097 Uiso 1 1 calc R
H37B H 0.2629 -0.0093 0.2235 0.097 Uiso 1 1 calc R
C38 C 0.2042(11) 0.1263(11) 0.2134(7) 0.090(4) Uani 1 1 d U
H38A H 0.1771 0.1225 0.2591 0.108 Uiso 1 1 calc R
H38B H 0.1319 0.0914 0.1690 0.108 Uiso 1 1 calc R
C39 C 0.2856(8) 0.2549(9) 0.2185(6) 0.061(3) Uani 1 1 d U
H39A H 0.2847 0.2644 0.1679 0.074 Uiso 1 1 calc R
H39B H 0.2580 0.3139 0.2451 0.074 Uiso 1 1 calc R
C40 C 0.7145(8) 0.3405(8) 0.3974(5) 0.036(2) Uani 1 1 d U
H40A H 0.7879 0.4020 0.3919 0.043 Uiso 1 1 calc R
H40B H 0.6938 0.2618 0.3606 0.043 Uiso 1 1 calc R
C41 C 0.7369(8) 0.3295(9) 0.4749(5) 0.048(3) Uani 1 1 d U
H41A H 0.7918 0.4085 0.5121 0.057 Uiso 1 1 calc R
H41B H 0.7724 0.2690 0.4797 0.057 Uiso 1 1 calc R
C42 C 0.6083(8) 0.2871(9) 0.4840(5) 0.048(3) Uani 1 1 d U
H42A H 0.5624 0.1987 0.4599 0.058 Uiso 1 1 calc R
H42B H 0.6109 0.3055 0.5376 0.058 Uiso 1 1 calc R
C43 C 0.5523(8) 0.3572(8) 0.4458(5) 0.043(2) Uani 1 1 d U
H43A H 0.4630 0.3107 0.4243 0.052 Uiso 1 1 calc R
H43B H 0.5675 0.4355 0.4814 0.052 Uiso 1 1 calc R
C44 C 0.294(3) 0.870(2) 0.3585(14) 0.241(12) Uani 1 1 d U
H44A H 0.3165 0.8099 0.3782 0.289 Uiso 1 1 calc R
H44B H 0.3041 0.8626 0.3076 0.289 Uiso 1 1 calc R
C45 C 0.3615(16) 0.9760(17) 0.4008(10) 0.164(7) Uani 1 1 d U
H45A H 0.4030 1.0250 0.3707 0.197 Uiso 1 1 calc R
H45B H 0.4253 0.9710 0.4395 0.197 Uiso 1 1 calc R
C46 C 0.3030(14) 1.0317(16) 0.4339(10) 0.163(8) Uani 1 1 d U
H46A H 0.3170 1.1097 0.4221 0.196 Uiso 1 1 calc R
H46B H 0.3324 1.0490 0.4889 0.196 Uiso 1 1 calc R
C47 C 0.1753(18) 0.954(2) 0.4070(12) 0.202(10) Uani 1 1 d U
H47A H 0.1436 0.9331 0.4490 0.242 Uiso 1 1 calc R
H47B H 0.1281 0.9938 0.3820 0.242 Uiso 1 1 calc R
C48 C 0.8776(16) 0.0815(14) 0.9700(9) 0.140(6) Uani 1 1 d U
H48A H 0.7901 0.0422 0.9413 0.168 Uiso 1 1 calc R
H48B H 0.9154 0.0224 0.9606 0.168 Uiso 1 1 calc R
C49 C 0.936(2) 0.1829(18) 0.9513(11) 0.245(11) Uani 1 1 d U
H49A H 1.0066 0.1766 0.9352 0.294 Uiso 1 1 calc R
H49B H 0.8795 0.1892 0.9087 0.294 Uiso 1 1 calc R
C50 C 0.972(2) 0.2769(16) 1.0056(11) 0.219(9) Uani 1 1 d U
H50A H 0.9104 0.3122 1.0047 0.263 Uiso 1 1 calc R
H50B H 1.0497 0.3388 1.0048 0.263 Uiso 1 1 calc R
C51 C 0.990(2) 0.2335(18) 1.0707(11) 0.248(13) Uani 1 1 d U
H51A H 1.0688 0.2247 1.0825 0.298 Uiso 1 1 calc R
H51B H 0.9840 0.2862 1.1153 0.298 Uiso 1 1 calc R

loop_
_atom_site_aniso_label
_atom_site_aniso_U_11
_atom_site_aniso_U_22
_atom_site_aniso_U_33
_atom_site_aniso_U_23
_atom_site_aniso_U_13
_atom_site_aniso_U_12
Cr1 0.0314(9) 0.0321(10) 0.0286(10) 0.0068(7) 0.0101(7) 0.0133(7)
Cl1 0.0423(15) 0.0590(18) 0.0303(15) 0.0142(12) 0.0079(11) 0.0218(13)
Cl2 0.0421(15) 0.0568(17) 0.0333(15) 0.0145(12) 0.0170(11) 0.0306(13)
P1 0.0356(15) 0.0286(15) 0.0268(15) 0.0073(11) 0.0086(11) 0.0159(12)
P2 0.0330(15) 0.0275(15) 0.0252(15) 0.0068(11) 0.0109(11) 0.0135(12)
N1 0.034(5) 0.027(5) 0.024(5) 0.006(4) 0.011(4) 0.011(4)
O1 0.033(4) 0.031(4) 0.039(4) 0.007(3) 0.020(3) 0.011(3)
O2 0.034(4) 0.040(4) 0.052(5) 0.004(3) 0.006(3) 0.009(3)
O3 0.037(4) 0.037(4) 0.035(4) 0.017(3) 0.016(3) 0.018(3)
O4 0.174(17) 0.24(2) 0.45(4) 0.01(2) -0.07(2) -0.083(17)
O5 0.37(3) 0.36(3) 0.144(16) 0.022(18) 0.093(18) 0.00(2)
C1 0.035(5) 0.020(5) 0.041(6) 0.005(4) 0.012(5) 0.007(4)
C2 0.028(5) 0.032(6) 0.033(6) 0.013(5) 0.005(5) 0.018(5)
C3 0.042(5) 0.028(5) 0.022(5) 0.009(4) 0.009(4) 0.022(4)
C4 0.037(5) 0.045(6) 0.033(5) 0.013(5) 0.014(4) 0.018(5)
C5 0.030(5) 0.072(7) 0.041(6) 0.018(6) 0.001(4) 0.024(5)
C6 0.045(6) 0.055(7) 0.031(5) 0.022(5) 0.008(4) 0.011(5)
C7 0.052(6) 0.064(7) 0.028(5) 0.008(5) 0.011(5) 0.030(6)
C8 0.045(6) 0.052(6) 0.030(5) 0.013(5) 0.011(4) 0.027(5)
C9 0.069(6) 0.030(5) 0.031(6) 0.012(5) 0.021(5) 0.025(4)
C10 0.080(6) 0.059(6) 0.050(7) 0.030(6) 0.031(6) 0.041(6)
C11 0.142(10) 0.086(8) 0.080(10) 0.051(8) 0.043(8) 0.085(7)
C12 0.189(13) 0.058(7) 0.071(10) 0.041(7) 0.057(10) 0.076(8)
C13 0.154(11) 0.037(6) 0.090(10) 0.035(6) 0.031(9) 0.035(7)
C14 0.082(7) 0.029(6) 0.063(8) 0.018(6) 0.016(6) 0.014(5)
C15 0.034(5) 0.024(5) 0.033(5) 0.004(4) 0.012(4) 0.018(4)
C16 0.076(7) 0.042(6) 0.039(6) 0.010(5) 0.022(5) 0.040(6)
C17 0.089(8) 0.053(7) 0.062(7) 0.029(5) 0.016(6) 0.046(6)
C18 0.077(8) 0.054(7) 0.050(6) 0.030(5) 0.018(6) 0.032(6)
C19 0.068(7) 0.048(6) 0.033(5) 0.018(5) 0.008(5) 0.021(6)
C20 0.059(6) 0.034(5) 0.034(5) 0.011(4) 0.011(5) 0.021(5)
C21 0.031(5) 0.030(6) 0.033(6) 0.005(4) 0.008(4) 0.012(4)
C22 0.035(5) 0.064(7) 0.050(6) 0.028(5) 0.017(5) 0.024(5)
C23 0.051(6) 0.101(9) 0.079(8) 0.042(7) 0.041(6) 0.036(7)
C24 0.030(6) 0.058(7) 0.092(9) 0.028(6) 0.022(5) 0.026(5)
C25 0.033(5) 0.054(7) 0.060(7) 0.007(5) 0.005(5) 0.021(5)
C26 0.030(5) 0.049(6) 0.048(6) 0.021(5) 0.016(5) 0.012(5)
C27 0.042(5) 0.035(5) 0.027(6) 0.002(4) 0.014(4) 0.021(4)
C28 0.034(5) 0.038(5) 0.032(6) 0.009(4) 0.008(4) 0.015(4)
C29 0.054(5) 0.034(5) 0.037(6) 0.014(5) 0.013(4) 0.014(4)
C30 0.056(6) 0.030(5) 0.039(6) 0.005(5) 0.009(5) 0.016(4)
C31 0.039(5) 0.039(5) 0.031(6) -0.003(4) -0.001(4) 0.012(4)
C32 0.044(5) 0.035(5) 0.034(6) 0.007(5) 0.004(4) 0.021(4)
C33 0.043(5) 0.042(6) 0.054(7) 0.017(5) 0.002(5) 0.015(5)
C34 0.076(7) 0.035(6) 0.059(8) 0.009(5) 0.015(6) 0.005(5)
C35 0.040(6) 0.052(6) 0.054(7) 0.008(5) -0.001(5) 0.027(5)
C36 0.050(6) 0.031(6) 0.071(8) 0.009(5) 0.019(5) 0.000(5)
C37 0.059(7) 0.062(7) 0.089(9) 0.004(7) 0.016(6) -0.002(5)
C38 0.057(7) 0.083(9) 0.099(10) 0.005(8) 0.014(7) 0.007(6)
C39 0.029(6) 0.078(7) 0.067(8) 0.017(6) 0.010(6) 0.014(5)
C40 0.036(6) 0.033(6) 0.057(6) 0.025(5) 0.021(5) 0.024(5)
C41 0.054(6) 0.056(7) 0.056(6) 0.031(5) 0.025(5) 0.036(5)
C42 0.058(6) 0.066(7) 0.040(6) 0.027(5) 0.026(5) 0.037(5)
C43 0.051(6) 0.054(7) 0.048(7) 0.024(5) 0.033(5) 0.033(5)
C44 0.26(2) 0.140(18) 0.22(2) -0.067(14) -0.07(2) 0.090(17)
C45 0.135(13) 0.145(15) 0.140(15) -0.070(11) -0.048(10) 0.078(11)
C46 0.102(11) 0.131(14) 0.168(15) -0.050(12) 0.059(11) -0.015(10)
C47 0.116(11) 0.20(2) 0.156(17) -0.027(16) 0.023(13) -0.045(13)
C48 0.182(16) 0.088(10) 0.079(12) -0.025(9) 0.040(11) -0.002(11)
C49 0.33(2) 0.121(14) 0.102(12) -0.018(10) 0.044(15) -0.092(16)
C50 0.35(2) 0.093(11) 0.103(14) 0.026(9) 0.033(16) -0.015(15)
C51 0.29(2) 0.135(17) 0.112(13) 0.036(12) -0.090(16) -0.076(16)

loop_
_atom_type_symbol
_atom_type_description
_atom_type_scat_dispersion_real
_atom_type_scat_dispersion_imag
_atom_type_scat_source
C C 0.0033 0.0016 'International Tables Vol C Tables 4.2.6.8 and 6.1.1.4'
H H 0.0000 0.0000 'International Tables Vol C Tables 4.2.6.8 and 6.1.1.4'
N N 0.0061 0.0033 'International Tables Vol C Tables 4.2.6.8 and 6.1.1.4'
O O 0.0106 0.0060 'International Tables Vol C Tables 4.2.6.8 and 6.1.1.4'
P P 0.1023 0.0942 'International Tables Vol C Tables 4.2.6.8 and 6.1.1.4'
Cl Cl 0.1484 0.1585 'International Tables Vol C Tables 4.2.6.8 and 6.1.1.4'
Cr Cr 0.3209 0.6236 'International Tables Vol C Tables 4.2.6.8 and 6.1.1.4'

loop_
_geom_angle_atom_site_label_1
_geom_angle_atom_site_label_2
_geom_angle_atom_site_label_3
_geom_angle
O1 Cr1 O3 83.6(2)
O1 Cr1 O2 88.5(2)
O3 Cr1 O2 85.2(2)
O1 Cr1 Cl1 92.11(18)
O3 Cr1 Cl1 175.51(18)
O2 Cr1 Cl1 93.34(19)
O1 Cr1 Cl2 172.88(19)
O3 Cr1 Cl2 89.59(17)
O2 Cr1 Cl2 88.78(18)
Cl1 Cr1 Cl2 94.62(10)
O1 Cr1 P1 91.00(17)
O3 Cr1 P1 91.28(17)
O2 Cr1 P1 176.4(2)
Cl1 Cr1 P1 90.21(9)
Cl2 Cr1 P1 91.32(9)
C1 P1 C3 106.3(4)
C1 P1 C9 108.3(4)
C3 P1 C9 98.7(4)
C1 P1 Cr1 110.9(3)
C3 P1 Cr1 110.8(3)
C9 P1 Cr1 120.4(3)
C1 P2 C15 118.6(4)
C1 P2 C21 106.6(4)
C15 P2 C21 105.5(4)
C1 P2 C2 110.7(4)
C15 P2 C2 106.6(4)
C21 P2 C2 108.3(4)
C2 N1 C27 117.4(7)
C2 O1 Cr1 139.2(5)
C36 O2 C39 108.5(7)
C36 O2 Cr1 125.5(5)
C39 O2 Cr1 124.6(6)
C40 O3 C43 108.1(6)
C40 O3 Cr1 125.2(5)
C43 O3 Cr1 126.7(5)
C44 O4 C47 103.3(16)
C48 O5 C51 107.6(19)
P2 C1 P1 125.4(5)
N1 C2 O1 127.6(8)
N1 C2 P2 113.9(6)
O1 C2 P2 118.5(6)
C4 C3 C8 119.4(8)
C4 C3 P1 122.3(6)
C8 C3 P1 118.2(7)
C3 C4 C5 121.0(8)
C6 C5 C4 119.5(9)
C7 C6 C5 119.1(9)
C8 C7 C6 121.9(9)
C7 C8 C3 119.1(9)
C14 C9 C10 118.8(9)
C14 C9 P1 117.8(8)
C10 C9 P1 123.4(8)
C11 C10 C9 117.2(11)
C12 C11 C10 122.4(13)
C11 C12 C13 120.0(13)
C12 C13 C14 119.2(14)
C9 C14 C13 122.3(12)
C16 C15 C20 117.4(9)
C16 C15 P2 119.3(7)
C20 C15 P2 123.2(7)
C15 C16 C17 122.6(9)
C16 C17 C18 118.1(10)
C19 C18 C17 120.7(10)
C18 C19 C20 119.6(10)
C19 C20 C15 121.6(9)
C22 C21 C26 117.6(8)
C22 C21 P2 124.2(7)
C26 C21 P2 118.0(7)
C21 C22 C23 121.3(9)
C24 C23 C22 119.4(10)
C23 C24 C25 121.8(10)
C26 C25 C24 118.1(9)
C25 C26 C21 121.7(9)
C32 C27 C28 119.8(8)
C32 C27 N1 121.3(8)
C28 C27 N1 118.9(8)
C29 C28 C27 118.0(8)
C29 C28 C33 122.4(8)
C27 C28 C33 119.6(8)
C30 C29 C28 123.2(9)
C29 C30 C31 117.4(9)
C29 C30 C34 121.0(9)
C31 C30 C34 121.6(9)
C32 C31 C30 123.1(9)
C31 C32 C27 118.6(8)
C31 C32 C35 122.5(8)
C27 C32 C35 118.9(8)
O2 C36 C37 105.6(9)
C38 C37 C36 104.9(10)
C37 C38 C39 101.1(9)
O2 C39 C38 105.5(9)
O3 C40 C41 106.1(7)
C40 C41 C42 101.8(7)
C43 C42 C41 103.8(7)
O3 C43 C42 105.2(7)
C45 C44 O4 109(2)
C44 C45 C46 114(2)
C45 C46 C47 107.8(17)
O4 C47 C46 106(2)
O5 C48 C49 103.9(17)
C50 C49 C48 111(2)
C49 C50 C51 104(2)
O5 C51 C50 98.1(16)

loop_
_geom_bond_atom_site_label_1
_geom_bond_atom_site_label_2
_geom_bond_distance
Cr1 O1 1.932(5)
Cr1 O3 2.064(6)
Cr1 O2 2.090(6)
Cr1 Cl1 2.274(3)
Cr1 Cl2 2.312(3)
Cr1 P1 2.444(3)
P1 C1 1.735(8)
P1 C3 1.841(8)
P1 C9 1.839(9)
P2 C1 1.695(8)
P2 C15 1.806(9)
P2 C21 1.806(8)
P2 C2 1.854(9)
N1 C2 1.284(10)
N1 C27 1.435(10)
O1 C2 1.301(9)
O2 C36 1.451(10)
O2 C39 1.439(10)
O3 C40 1.467(9)
O3 C43 1.481(9)
O4 C44 1.47(3)
O4 C47 1.42(3)
O5 C48 1.331(18)
O5 C51 1.39(2)
C3 C4 1.366(11)
C3 C8 1.402(11)
C4 C5 1.388(11)
C5 C6 1.387(12)
C6 C7 1.369(12)
C7 C8 1.371(11)
C9 C14 1.358(12)
C9 C10 1.378(12)
C10 C11 1.423(14)
C11 C12 1.329(17)
C12 C13 1.342(17)
C13 C14 1.388(14)
C15 C16 1.373(11)
C15 C20 1.375(11)
C16 C17 1.377(12)
C17 C18 1.389(13)
C18 C19 1.361(12)
C19 C20 1.378(11)
C21 C22 1.371(11)
C21 C26 1.393(11)
C22 C23 1.410(12)
C23 C24 1.341(13)
C24 C25 1.386(13)
C25 C26 1.393(11)
C27 C32 1.404(11)
C27 C28 1.408(11)
C28 C29 1.385(11)
C28 C33 1.486(11)
C29 C30 1.366(12)
C30 C31 1.379(12)
C30 C34 1.538(12)
C31 C32 1.370(11)
C32 C35 1.512(11)
C36 C37 1.498(13)
C37 C38 1.480(14)
C38 C39 1.516(13)
C40 C41 1.487(11)
C41 C42 1.526(11)
C42 C43 1.482(11)
C44 C45 1.26(2)
C45 C46 1.307(18)
C46 C47 1.44(2)
C48 C49 1.356(19)
C49 C50 1.26(2)
C50 C51 1.45(2)

loop_
_geom_torsion_atom_site_label_1
_geom_torsion_atom_site_label_2
_geom_torsion_atom_site_label_3
_geom_torsion_atom_site_label_4
_geom_torsion
O1 Cr1 P1 C1 15.4(4)
O3 Cr1 P1 C1 99.1(3)
O2 Cr1 P1 C1 97(3)
Cl1 Cr1 P1 C1 -76.7(3)
Cl2 Cr1 P1 C1 -171.3(3)
O1 Cr1 P1 C3 -102.4(3)
O3 Cr1 P1 C3 -18.8(3)
O2 Cr1 P1 C3 -21(3)
Cl1 Cr1 P1 C3 165.4(3)
Cl2 Cr1 P1 C3 70.8(3)
O1 Cr1 P1 C9 143.3(4)
O3 Cr1 P1 C9 -133.0(4)
O2 Cr1 P1 C9 -135(3)
Cl1 Cr1 P1 C9 51.2(3)
Cl2 Cr1 P1 C9 -43.4(3)
O3 Cr1 O1 C2 -141.6(9)
O2 Cr1 O1 C2 133.1(9)
Cl1 Cr1 O1 C2 39.8(8)
Cl2 Cr1 O1 C2 -159.4(12)
P1 Cr1 O1 C2 -50.4(8)
O1 Cr1 O2 C36 36.9(7)
O3 Cr1 O2 C36 -46.8(7)
Cl1 Cr1 O2 C36 129.0(7)
Cl2 Cr1 O2 C36 -136.5(7)
P1 Cr1 O2 C36 -45(3)
O1 Cr1 O2 C39 -128.3(7)
O3 Cr1 O2 C39 147.9(7)
Cl1 Cr1 O2 C39 -36.3(7)
Cl2 Cr1 O2 C39 58.2(7)
P1 Cr1 O2 C39 150(3)
O1 Cr1 O3 C40 19.7(6)
O2 Cr1 O3 C40 108.7(6)
Cl1 Cr1 O3 C40 38(3)
Cl2 Cr1 O3 C40 -162.5(6)
P1 Cr1 O3 C40 -71.1(6)
O1 Cr1 O3 C43 -157.1(6)
O2 Cr1 O3 C43 -68.1(6)
Cl1 Cr1 O3 C43 -139(2)
Cl2 Cr1 O3 C43 20.8(6)
P1 Cr1 O3 C43 112.1(6)
C15 P2 C1 P1 78.4(6)
C21 P2 C1 P1 -162.8(5)
C2 P2 C1 P1 -45.2(7)
C3 P1 C1 P2 142.8(5)
C9 P1 C1 P2 -112.0(6)
Cr1 P1 C1 P2 22.2(6)
C27 N1 C2 O1 -1.5(13)
C27 N1 C2 P2 175.9(6)
Cr1 O1 C2 N1 -148.4(7)
Cr1 O1 C2 P2 34.3(11)
C1 P2 C2 N1 -155.4(6)
C15 P2 C2 N1 74.3(7)
C21 P2 C2 N1 -38.8(7)
C1 P2 C2 O1 22.3(8)
C15 P2 C2 O1 -108.0(7)
C21 P2 C2 O1 138.9(6)
C1 P1 C3 C4 -13.1(8)
C9 P1 C3 C4 -125.2(7)
Cr1 P1 C3 C4 107.6(7)
C1 P1 C3 C8 171.4(7)
C9 P1 C3 C8 59.3(7)
Cr1 P1 C3 C8 -67.9(7)
C8 C3 C4 C5 -2.5(13)
P1 C3 C4 C5 -177.9(7)
C3 C4 C5 C6 1.5(13)
C4 C5 C6 C7 -0.1(14)
C5 C6 C7 C8 -0.3(14)
C6 C7 C8 C3 -0.7(14)
C4 C3 C8 C7 2.1(13)
P1 C3 C8 C7 177.7(7)
C1 P1 C9 C14 -53.0(8)
C3 P1 C9 C14 57.5(8)
Cr1 P1 C9 C14 177.9(6)
C1 P1 C9 C10 127.8(8)
C3 P1 C9 C10 -121.7(8)
Cr1 P1 C9 C10 -1.2(9)
C14 C9 C10 C11 0.9(14)
P1 C9 C10 C11 -179.9(7)
C9 C10 C11 C12 -0.1(17)
C10 C11 C12 C13 -1(2)
C11 C12 C13 C14 1(2)
C10 C9 C14 C13 -1.0(15)
P1 C9 C14 C13 179.8(8)
C12 C13 C14 C9 0.2(18)
C1 P2 C15 C16 14.3(9)
C21 P2 C15 C16 -105.0(7)
C2 P2 C15 C16 139.9(7)
C1 P2 C15 C20 -168.2(7)
C21 P2 C15 C20 72.5(8)
C2 P2 C15 C20 -42.5(8)
C20 C15 C16 C17 1.2(14)
P2 C15 C16 C17 178.9(8)
C15 C16 C17 C18 -0.8(16)
C16 C17 C18 C19 0.1(16)
C17 C18 C19 C20 0.1(16)
C18 C19 C20 C15 0.3(14)
C16 C15 C20 C19 -1.0(13)
P2 C15 C20 C19 -178.6(7)
C1 P2 C21 C22 -122.6(8)
C15 P2 C21 C22 4.3(9)
C2 P2 C21 C22 118.2(8)
C1 P2 C21 C26 52.2(8)
C15 P2 C21 C26 179.2(7)
C2 P2 C21 C26 -66.9(8)
C26 C21 C22 C23 0.6(14)
P2 C21 C22 C23 175.5(7)
C21 C22 C23 C24 -0.1(16)
C22 C23 C24 C25 -0.4(17)
C23 C24 C25 C26 0.3(15)
C24 C25 C26 C21 0.3(14)
C22 C21 C26 C25 -0.7(13)
P2 C21 C26 C25 -175.9(7)
C2 N1 C27 C32 85.2(10)
C2 N1 C27 C28 -97.5(9)
C32 C27 C28 C29 -0.5(12)
N1 C27 C28 C29 -177.9(7)
C32 C27 C28 C33 -179.6(8)
N1 C27 C28 C33 3.1(12)
C27 C28 C29 C30 0.4(13)
C33 C28 C29 C30 179.4(9)
C28 C29 C30 C31 0.2(14)
C28 C29 C30 C34 -179.1(8)
C29 C30 C31 C32 -0.9(14)
C34 C30 C31 C32 178.5(8)
C30 C31 C32 C27 0.7(14)
C30 C31 C32 C35 -177.6(9)
C28 C27 C32 C31 0.0(12)
N1 C27 C32 C31 177.2(8)
C28 C27 C32 C35 178.4(8)
N1 C27 C32 C35 -4.4(12)
C39 O2 C36 C37 2.4(10)
Cr1 O2 C36 C37 -164.8(6)
O2 C36 C37 C38 -25.1(12)
C36 C37 C38 C39 36.4(12)
C36 O2 C39 C38 20.7(10)
Cr1 O2 C39 C38 -172.0(6)
C37 C38 C39 O2 -35.3(11)
C43 O3 C40 C41 -15.0(9)
Cr1 O3 C40 C41 167.7(5)
O3 C40 C41 C42 32.8(9)
C40 C41 C42 C43 -38.8(9)
C40 O3 C43 C42 -9.9(9)
Cr1 O3 C43 C42 167.4(6)
C41 C42 C43 O3 30.1(9)
C47 O4 C44 C45 -4(4)
O4 C44 C45 C46 5(3)
C44 C45 C46 C47 -3(3)
C44 O4 C47 C46 2(3)
C45 C46 C47 O4 0(3)
C51 O5 C48 C49 -21(3)
O5 C48 C49 C50 -5(4)
C48 C49 C50 C51 27(3)
C48 O5 C51 C50 35(3)
C49 C50 C51 O5 -37(3)
